data_8107377
loop_
_publ_author_name
'Kukovec, Boris-Marko'
'Sokol, Vesna'
'Popovi\'c, Zora'

_publ_section_title
;
 The crystal structure of
 trans-[bis(4-methylpyridine-\kN)bis(quinoline-2-carboxylato- \k 2
 N,O)cadmium(II)], C32H26CdN4O4
;
_journal_issue 1
_journal_name_full 'Zeitschrift f\"ur Kristallographie - New Crystal Structures'
_journal_page_first 145
_journal_page_last 147
_journal_paper_doi 10.1515/ncrs-2022-0515
_journal_volume 238
_journal_year 2023
_chemical_formula_sum 'C32 H26 Cd N4 O4'
_chemical_formula_weight 642.97
_space_group_crystal_system tetragonal
_space_group_IT_number 92
_space_group_name_Hall 'P 4abw 2nw'
_space_group_name_H-M_alt 'P 41 21 2'
_atom_sites_solution_hydrogens geom
_cell_angle_alpha 90
_cell_angle_beta 90
_cell_angle_gamma 90
_cell_formula_units_Z 4
_cell_length_a 13.7308(6)
_cell_length_b 13.7308(6)
_cell_length_c 15.1806(7)
_cell_measurement_reflns_used 11646
_cell_measurement_temperature 296(2)
_cell_measurement_theta_max 32.0441
_cell_measurement_theta_min 3.9963
_cell_volume 2862.1(2)
_computing_cell_refinement 'CrysAlis RED 1.171.32.29 (Oxford Diffraction, 2008) [1]'
_computing_data_collection 'CrysAlis CCD 1.171.32.29 (Oxford Diffraction, 2008) [1]'
_computing_data_reduction 'CrysAlis RED 1.171.32.29 (Oxford Diffraction, 2008) [1]'
_computing_molecular_graphics 'MERCURY (Macrae et al., 2020) [4]'
_computing_publication_material 'SHELXL-2018/3 (Sheldrick, 2018) [3]'
_computing_structure_refinement 'SHELXL-2018/3 (Sheldrick, 2018) [3]'
_computing_structure_solution 'SHELXT (Sheldrick, 2015) [2]'
_diffrn_ambient_temperature 296(2)
_diffrn_measured_fraction_theta_full 0.994
_diffrn_measured_fraction_theta_max 0.995
_diffrn_measurement_device_type 'Oxford Diffraction Xcalibur2 diffractometer with Sapphire 3 CCD detector'
_diffrn_measurement_method '\w-scan and \f-scan'
_diffrn_radiation_type MoK\a
_diffrn_radiation_wavelength 0.71073
_diffrn_reflns_av_R_equivalents 0.0352
_diffrn_reflns_av_unetI/netI 0.0431
_diffrn_reflns_Laue_measured_fraction_full 0.994
_diffrn_reflns_Laue_measured_fraction_max 0.995
_diffrn_reflns_limit_h_max 19
_diffrn_reflns_limit_h_min -11
_diffrn_reflns_limit_k_max 19
_diffrn_reflns_limit_k_min -19
_diffrn_reflns_limit_l_max 21
_diffrn_reflns_limit_l_min -18
_diffrn_reflns_number 25832
_diffrn_reflns_point_group_measured_fraction_full 0.996
_diffrn_reflns_point_group_measured_fraction_max 0.996
_diffrn_reflns_theta_full 25.242
_diffrn_reflns_theta_max 29.994
_diffrn_reflns_theta_min 4.002
_exptl_absorpt_coefficient_mu 0.807
_exptl_absorpt_correction_T_max 1.00000
_exptl_absorpt_correction_T_min 0.59229
_exptl_absorpt_correction_type multi-scan
_exptl_absorpt_process_details
;
CrysAlis RED, Oxford Diffraction Ltd.,
Version 1.171.32.29 (release 10-06-2008 CrysAlis171 .NET)
(compiled Jun 10 2008,16:49:55)
Empirical absorption correction using spherical harmonics,
 implemented in SCALE3 ABSPACK scaling algorithm.
;
_exptl_crystal_colour colorless
_exptl_crystal_density_diffrn 1.492
_exptl_crystal_description prism
_exptl_crystal_F_000 1304
_exptl_crystal_size_max 0.42
_exptl_crystal_size_mid 0.39
_exptl_crystal_size_min 0.25
_refine_diff_density_max 0.791
_refine_diff_density_min -0.228
_refine_diff_density_rms 0.058
_refine_ls_abs_structure_details
;
 Flack x determined using 895 quotients [(I+)-(I-)]/[(I+)+(I-)]
 (Parsons, Flack and Wagner, Acta Cryst. B69 (2013) 249-259).
;
_refine_ls_abs_structure_Flack -0.045(11)
_refine_ls_extinction_coef .
_refine_ls_extinction_method none
_refine_ls_goodness_of_fit_ref 0.916
_refine_ls_hydrogen_treatment constr
_refine_ls_matrix_type full
_refine_ls_number_parameters 192
_refine_ls_number_reflns 4170
_refine_ls_number_restraints 0
_refine_ls_restrained_S_all 0.916
_refine_ls_R_factor_all 0.0674
_refine_ls_R_factor_gt 0.0359
_refine_ls_shift/su_max 0.000
_refine_ls_shift/su_mean 0.000
_refine_ls_structure_factor_coef Fsqd
_refine_ls_weighting_details 'w=1/[\s^2^(Fo^2^)+(0.0356P)^2^] where P=(Fo^2^+2Fc^2^)/3'
_refine_ls_weighting_scheme calc
_refine_ls_wR_factor_gt 0.0639
_refine_ls_wR_factor_ref 0.0693
_reflns_Friedel_coverage 0.725
_reflns_Friedel_fraction_full 0.999
_reflns_Friedel_fraction_max 0.998
_reflns_number_gt 2738
_reflns_number_total 4170
_reflns_threshold_expression 'I > 2\s(I)'
_cod_data_source_file suppl_j_ncrs-2022-0515_suppl.cif
_cod_data_source_block 1
_cod_original_cell_volume 2862.1(3)
_cod_database_code 8107377
_shelx_space_group_comment
;
The symmetry employed for this shelxl refinement is uniquely defined
by the following loop, which should always be used as a source of
symmetry information in preference to the above space-group names.
They are only intended as comments.
;

loop_
_space_group_symop_operation_xyz
'x, y, z'
'-x, -y, z+1/2'
'-y+1/2, x+1/2, z+1/4'
'y+1/2, -x+1/2, z+3/4'
'-x+1/2, y+1/2, -z+1/4'
'x+1/2, -y+1/2, -z+3/4'
'y, x, -z'
'-y, -x, -z+1/2'

loop_
_atom_site_label
_atom_site_type_symbol
_atom_site_fract_x
_atom_site_fract_y
_atom_site_fract_z
_atom_site_U_iso_or_equiv
_atom_site_adp_type
_atom_site_occupancy
_atom_site_site_symmetry_order
_atom_site_calc_flag
_atom_site_refinement_flags_posn
_atom_site_refinement_flags_adp
_atom_site_refinement_flags_occupancy
_atom_site_disorder_assembly
_atom_site_disorder_group
Cd1 Cd 0.26919(2) 0.26919(2) 0.500000 0.05077(13) Uani 1 2 d S T P . .
N1 N 0.27305(19) 0.25344(18) 0.65508(15) 0.0404(6) Uani 1 1 d . . . . .
N2 N 0.1454(2) 0.1454(2) 0.500000 0.0563(10) Uani 1 2 d S T P . .
N3 N 0.3924(2) 0.3924(2) 0.500000 0.0565(11) Uani 1 2 d S T P . .
O1 O 0.38640(18) 0.16074(18) 0.53001(16) 0.0551(6) Uani 1 1 d . . . . .
O2 O 0.47571(19) 0.0976(2) 0.63754(18) 0.0758(9) Uani 1 1 d . . . . .
C1 C 0.3384(2) 0.1878(2) 0.6803(2) 0.0417(8) Uani 1 1 d . . . . .
C2 C 0.3475(2) 0.1567(2) 0.7671(2) 0.0538(10) Uani 1 1 d . . . . .
H2 H 0.393813 0.110202 0.782269 0.065 Uiso 1 1 calc R U . . .
C3 C 0.2881(3) 0.1952(3) 0.8292(2) 0.0564(10) Uani 1 1 d . . . . .
H3 H 0.293419 0.174984 0.887502 0.068 Uiso 1 1 calc R U . . .
C4 C 0.2189(2) 0.2648(2) 0.8061(2) 0.0493(9) Uani 1 1 d . . . . .
C5 C 0.1545(3) 0.3091(3) 0.8677(3) 0.0650(10) Uani 1 1 d . . . . .
H5 H 0.156900 0.290935 0.926692 0.078 Uiso 1 1 calc R U . . .
C6 C 0.0900(3) 0.3772(3) 0.8414(3) 0.0698(12) Uani 1 1 d . . . . .
H6 H 0.048519 0.405414 0.882528 0.084 Uiso 1 1 calc R U . . .
C7 C 0.0847(3) 0.4059(3) 0.7529(3) 0.0628(10) Uani 1 1 d . . . . .
H7 H 0.040118 0.453275 0.735728 0.075 Uiso 1 1 calc R U . . .
C8 C 0.1451(3) 0.3644(2) 0.6916(3) 0.0532(9) Uani 1 1 d . . . . .
H8 H 0.141124 0.383273 0.632912 0.064 Uiso 1 1 calc R U . . .
C9 C 0.2125(2) 0.2938(2) 0.7174(2) 0.0440(9) Uani 1 1 d . . . . .
C10 C 0.4066(3) 0.1447(3) 0.6097(2) 0.0489(8) Uani 1 1 d . . . . .
C11 C 0.1667(3) 0.0511(3) 0.4972(3) 0.0687(10) Uani 1 1 d . . . . .
H11 H 0.232003 0.033366 0.494796 0.082 Uiso 1 1 calc R U . . .
C12 C 0.0985(3) -0.0218(3) 0.4977(4) 0.0729(11) Uani 1 1 d . . . . .
H12 H 0.118145 -0.086585 0.496538 0.087 Uiso 1 1 calc R U . . .
C13 C 0.0011(4) 0.0011(4) 0.500000 0.0710(13) Uani 1 2 d S T P . .
C14 C -0.0763(4) -0.0763(4) 0.500000 0.111(2) Uani 1 2 d S T P . .
H14A H -0.127635 -0.057877 0.539550 0.166 Uiso 0.5 1 calc R U P A -1
H14B H -0.048540 -0.136973 0.518863 0.166 Uiso 0.5 1 calc R U P A -1
H14C H -0.102093 -0.083419 0.441587 0.166 Uiso 0.5 1 calc R U P A -1
C15 C 0.3719(3) 0.4861(3) 0.5107(3) 0.0688(11) Uani 1 1 d . . . . .
H15 H 0.307083 0.503615 0.518812 0.083 Uiso 1 1 calc R U . . .
C16 C 0.4405(4) 0.5588(4) 0.5104(4) 0.0820(12) Uani 1 1 d . . . . .
H16 H 0.421399 0.623308 0.517321 0.098 Uiso 1 1 calc R U . . .
C17 C 0.5366(3) 0.5366(3) 0.500000 0.0752(16) Uani 1 2 d S T P . .
C18 C 0.6148(4) 0.6148(4) 0.500000 0.129(3) Uani 1 2 d S T P . .
H18A H 0.662609 0.599887 0.544108 0.193 Uiso 0.5 1 calc R U P B -1
H18B H 0.585705 0.676791 0.512687 0.193 Uiso 0.5 1 calc R U P B -1
H18C H 0.645430 0.617066 0.443205 0.193 Uiso 0.5 1 calc R U P B -1

loop_
_atom_site_aniso_label
_atom_site_aniso_U_11
_atom_site_aniso_U_22
_atom_site_aniso_U_33
_atom_site_aniso_U_23
_atom_site_aniso_U_13
_atom_site_aniso_U_12
Cd1 0.05269(15) 0.05269(15) 0.04695(19) 0.00286(12) -0.00286(12) 0.01173(16)
N1 0.0381(13) 0.0393(16) 0.0438(14) 0.0016(11) 0.0010(11) 0.0007(13)
N2 0.0507(14) 0.0507(14) 0.067(3) 0.002(2) -0.002(2) 0.011(2)
N3 0.0517(16) 0.0517(16) 0.066(3) 0.010(2) -0.010(2) 0.016(2)
O1 0.0545(15) 0.0577(15) 0.0530(14) 0.0040(12) 0.0047(12) 0.0196(11)
O2 0.0597(18) 0.096(2) 0.0719(17) 0.0275(16) 0.0137(14) 0.0411(17)
C1 0.0369(18) 0.0416(18) 0.0467(19) 0.0014(16) -0.0005(16) 0.0019(14)
C2 0.052(2) 0.059(2) 0.051(2) 0.0136(17) -0.0045(17) 0.0070(17)
C3 0.067(3) 0.062(2) 0.0393(19) 0.0071(17) 0.0010(19) -0.002(2)
C4 0.050(2) 0.0508(18) 0.047(2) -0.0073(15) 0.0018(15) -0.007(2)
C5 0.070(3) 0.071(3) 0.054(2) -0.006(2) 0.014(2) -0.002(2)
C6 0.067(3) 0.072(3) 0.070(3) -0.025(2) 0.020(2) -0.001(2)
C7 0.050(2) 0.062(2) 0.077(3) -0.013(2) 0.008(2) 0.0095(17)
C8 0.053(2) 0.050(2) 0.057(2) -0.0051(17) -0.0005(18) 0.0057(18)
C9 0.039(2) 0.0397(19) 0.053(2) -0.0043(14) 0.0018(14) -0.0034(15)
C10 0.043(2) 0.045(2) 0.059(2) 0.0105(17) 0.0043(18) 0.0058(16)
C11 0.054(2) 0.059(2) 0.094(3) -0.004(3) -0.006(3) 0.0129(19)
C12 0.080(3) 0.049(2) 0.089(3) 0.004(3) -0.007(3) 0.008(2)
C13 0.072(2) 0.072(2) 0.069(3) 0.005(3) -0.005(3) -0.012(3)
C14 0.105(3) 0.105(3) 0.122(6) 0.002(6) -0.002(6) -0.035(5)
C15 0.059(2) 0.063(3) 0.085(3) -0.003(3) -0.009(3) 0.014(2)
C16 0.087(3) 0.057(3) 0.102(3) -0.005(3) -0.015(4) 0.001(2)
C17 0.079(3) 0.079(3) 0.067(4) 0.014(3) -0.014(3) -0.015(3)
C18 0.117(4) 0.117(4) 0.153(7) -0.002(8) 0.002(8) -0.056(6)

loop_
_atom_type_symbol
_atom_type_description
_atom_type_scat_dispersion_real
_atom_type_scat_dispersion_imag
_atom_type_scat_source
C C 0.0033 0.0016 'International Tables Vol C Tables 4.2.6.8 and 6.1.1.4'
H H 0.0000 0.0000 'International Tables Vol C Tables 4.2.6.8 and 6.1.1.4'
Cd Cd -0.8075 1.2024 'International Tables Vol C Tables 4.2.6.8 and 6.1.1.4'
N N 0.0061 0.0033 'International Tables Vol C Tables 4.2.6.8 and 6.1.1.4'
O O 0.0106 0.0060 'International Tables Vol C Tables 4.2.6.8 and 6.1.1.4'

loop_
_geom_angle_atom_site_label_1
_geom_angle_atom_site_label_2
_geom_angle_atom_site_label_3
_geom_angle
_geom_angle_site_symmetry_1
_geom_angle_site_symmetry_3
O1 Cd1 O1 175.64(14) 7_556 .
O1 Cd1 N1 73.77(8) 7_556 7_556
O1 Cd1 N1 106.45(8) . 7_556
O1 Cd1 N1 106.45(8) 7_556 .
O1 Cd1 N1 73.77(8) . .
N1 Cd1 N1 174.41(12) 7_556 .
O1 Cd1 N3 87.82(7) 7_556 .
O1 Cd1 N3 87.82(7) . .
N1 Cd1 N3 92.80(6) 7_556 .
N1 Cd1 N3 92.80(6) . .
O1 Cd1 N2 92.18(7) 7_556 .
O1 Cd1 N2 92.18(7) . .
N1 Cd1 N2 87.20(6) 7_556 .
N1 Cd1 N2 87.20(6) . .
N3 Cd1 N2 180.000(18) . .
C1 N1 C9 118.9(3) . .
C1 N1 Cd1 111.4(2) . .
C9 N1 Cd1 129.3(2) . .
C11 N2 C11 115.5(4) 7_556 .
C11 N2 Cd1 122.3(2) 7_556 .
C11 N2 Cd1 122.3(2) . .
C15 N3 C15 115.3(5) 7_556 .
C15 N3 Cd1 122.4(2) 7_556 .
C15 N3 Cd1 122.4(3) . .
C10 O1 Cd1 118.0(2) . .
N1 C1 C2 122.8(3) . .
N1 C1 C10 118.1(3) . .
C2 C1 C10 119.1(3) . .
C3 C2 C1 119.1(3) . .
C3 C2 H2 120.5 . .
C1 C2 H2 120.5 . .
C2 C3 C4 120.2(3) . .
C2 C3 H3 119.9 . .
C4 C3 H3 119.9 . .
C3 C4 C9 118.6(3) . .
C3 C4 C5 123.4(3) . .
C9 C4 C5 118.0(3) . .
C6 C5 C4 120.6(4) . .
C6 C5 H5 119.7 . .
C4 C5 H5 119.7 . .
C5 C6 C7 120.9(4) . .
C5 C6 H6 119.5 . .
C7 C6 H6 119.5 . .
C8 C7 C6 120.1(4) . .
C8 C7 H7 120.0 . .
C6 C7 H7 120.0 . .
C7 C8 C9 120.1(4) . .
C7 C8 H8 120.0 . .
C9 C8 H8 120.0 . .
N1 C9 C8 119.2(3) . .
N1 C9 C4 120.4(3) . .
C8 C9 C4 120.3(3) . .
O2 C10 O1 126.5(3) . .
O2 C10 C1 115.7(3) . .
O1 C10 C1 117.8(3) . .
N2 C11 C12 124.1(3) . .
N2 C11 H11 117.9 . .
C12 C11 H11 117.9 . .
C11 C12 C13 119.9(4) . .
C11 C12 H12 120.0 . .
C13 C12 H12 120.0 . .
C12 C13 C12 116.4(7) . 7_556
C12 C13 C14 121.8(3) . .
C12 C13 C14 121.8(3) 7_556 .
C13 C14 H14A 109.5 . .
C13 C14 H14B 109.5 . .
H14A C14 H14B 109.5 . .
C13 C14 H14C 109.5 . .
H14A C14 H14C 109.5 . .
H14B C14 H14C 109.5 . .
N3 C15 C16 124.0(4) . .
N3 C15 H15 118.0 . .
C16 C15 H15 118.0 . .
C17 C16 C15 120.2(4) . .
C17 C16 H16 119.9 . .
C15 C16 H16 119.9 . .
C16 C17 C16 116.5(7) 7_556 .
C16 C17 C18 121.8(3) 7_556 .
C16 C17 C18 121.8(3) . .
C17 C18 H18A 109.5 . .
C17 C18 H18B 109.5 . .
H18A C18 H18B 109.5 . .
C17 C18 H18C 109.5 . .
H18A C18 H18C 109.5 . .
H18B C18 H18C 109.5 . .

loop_
_geom_bond_atom_site_label_1
_geom_bond_atom_site_label_2
_geom_bond_distance
_geom_bond_site_symmetry_2
Cd1 O1 2.239(2) 7_556
Cd1 O1 2.239(2) .
Cd1 N1 2.365(2) 7_556
Cd1 N1 2.365(2) .
Cd1 N3 2.393(4) .
Cd1 N2 2.404(4) .
N1 C1 1.328(4) .
N1 C9 1.375(4) .
N2 C11 1.328(4) 7_556
N2 C11 1.328(4) .
N3 C15 1.327(4) 7_556
N3 C15 1.327(4) .
O1 C10 1.261(4) .
O2 C10 1.223(4) .
C1 C2 1.391(5) .
C1 C10 1.541(5) .
C2 C3 1.355(5) .
C2 H2 0.9300 .
C3 C4 1.393(5) .
C3 H3 0.9300 .
C4 C9 1.407(5) .
C4 C5 1.424(5) .
C5 C6 1.347(6) .
C5 H5 0.9300 .
C6 C7 1.403(6) .
C6 H6 0.9300 .
C7 C8 1.370(5) .
C7 H7 0.9300 .
C8 C9 1.397(5) .
C8 H8 0.9300 .
C11 C12 1.370(6) .
C11 H11 0.9300 .
C12 C13 1.375(6) .
C12 H12 0.9300 .
C13 C14 1.502(10) .
C14 H14A 0.9600 .
C14 H14B 0.9600 .
C14 H14C 0.9600 .
C15 C16 1.372(7) .
C15 H15 0.9300 .
C16 C17 1.363(6) .
C16 H16 0.9300 .
C17 C18 1.518(9) .
C18 H18A 0.9600 .
C18 H18B 0.9600 .
C18 H18C 0.9600 .

loop_
_geom_torsion_atom_site_label_1
_geom_torsion_atom_site_label_2
_geom_torsion_atom_site_label_3
_geom_torsion_atom_site_label_4
_geom_torsion
_geom_torsion_site_symmetry_1
_geom_torsion_site_symmetry_2
_geom_torsion_site_symmetry_3
_geom_torsion_site_symmetry_4
C9 N1 C1 C2 1.1(5) . . . .
Cd1 N1 C1 C2 -172.5(3) . . . .
C9 N1 C1 C10 -179.1(3) . . . .
Cd1 N1 C1 C10 7.4(3) . . . .
N1 C1 C2 C3 -0.6(5) . . . .
C10 C1 C2 C3 179.6(3) . . . .
C1 C2 C3 C4 0.0(5) . . . .
C2 C3 C4 C9 0.1(5) . . . .
C2 C3 C4 C5 -179.4(4) . . . .
C3 C4 C5 C6 179.1(4) . . . .
C9 C4 C5 C6 -0.5(6) . . . .
C4 C5 C6 C7 0.1(7) . . . .
C5 C6 C7 C8 0.4(6) . . . .
C6 C7 C8 C9 -0.4(5) . . . .
C1 N1 C9 C8 178.6(3) . . . .
Cd1 N1 C9 C8 -9.2(4) . . . .
C1 N1 C9 C4 -1.0(4) . . . .
Cd1 N1 C9 C4 171.3(2) . . . .
C7 C8 C9 N1 -179.5(3) . . . .
C7 C8 C9 C4 0.0(5) . . . .
C3 C4 C9 N1 0.4(4) . . . .
C5 C4 C9 N1 180.0(3) . . . .
C3 C4 C9 C8 -179.1(3) . . . .
C5 C4 C9 C8 0.4(5) . . . .
Cd1 O1 C10 O2 -170.3(3) . . . .
Cd1 O1 C10 C1 9.7(4) . . . .
N1 C1 C10 O2 168.1(3) . . . .
C2 C1 C10 O2 -12.0(5) . . . .
N1 C1 C10 O1 -11.9(5) . . . .
C2 C1 C10 O1 168.0(3) . . . .
C11 N2 C11 C12 -0.5(4) 7_556 . . .
Cd1 N2 C11 C12 179.5(4) . . . .
N2 C11 C12 C13 0.9(7) . . . .
C11 C12 C13 C12 -0.4(3) . . . 7_556
C11 C12 C13 C14 179.6(3) . . . .
C15 N3 C15 C16 0.5(4) 7_556 . . .
Cd1 N3 C15 C16 -179.5(4) . . . .
N3 C15 C16 C17 -1.0(8) . . . .
C15 C16 C17 C16 0.5(3) . . . 7_556
C15 C16 C17 C18 -179.5(3) . . . .
